data_7714662
loop_
_publ_author_name
'Dietz, Maximilian'
'Arrowsmith, Merle'
'Braunschweig, Holger'

_publ_section_title
;
 CAAC-stabilised 9,10-diboraanthracene: an electronically and structurally
 flexible platform for small-molecule activation and metal complexation.
;
_journal_issue 2
_journal_name_full 'Dalton transactions (Cambridge, England : 2003)'
_journal_page_first 449
_journal_page_last 453
_journal_paper_doi 10.1039/d3dt03787h
_journal_volume 53
_journal_year 2024
_chemical_formula_moiety 'C52 H72 B2 N2'
_chemical_formula_sum 'C52 H72 B2 N2'
_chemical_formula_weight 746.73
_chemical_properties_physical Air-sensitive,Moisture-sensitive
_space_group_crystal_system orthorhombic
_space_group_IT_number 61
_space_group_name_Hall '-P 2ac 2ab'
_space_group_name_H-M_alt 'P b c a'
_atom_sites_solution_hydrogens mixed
_atom_sites_solution_primary dual
_atom_sites_solution_secondary difmap
_audit_creation_date 2022-10-27
_audit_creation_method 'CIF-fill 1.3n (K.Radacki, 2005-22)'
_audit_update_record
;
2023-11-09 deposited with the CCDC.	2023-12-05 downloaded from the CCDC.
;
_cell_angle_alpha 90
_cell_angle_beta 90
_cell_angle_gamma 90
_cell_formula_units_Z 8
_cell_length_a 13.89720(10)
_cell_length_b 15.60870(10)
_cell_length_c 41.3288(3)
_cell_measurement_reflns_used 23015
_cell_measurement_temperature 100(2)
_cell_measurement_theta_max 74.8010
_cell_measurement_theta_min 3.1510
_cell_volume 8964.93(11)
_computing_cell_refinement 'CrysAlisPro 1.171.42.68a (Rigaku OD, 2022)'
_computing_data_collection 'CrysAlisPro 1.171.42.68a (Rigaku OD, 2022)'
_computing_data_reduction 'CrysAlisPro 1.171.42.68a (Rigaku OD, 2022)'
_computing_molecular_graphics 'ShelXLe (Huebschle et all, 2011)'
_computing_publication_material 'SHELXL-2019/2 (Sheldrick, 2019)'
_computing_structure_refinement 'SHELXL-2019/2 (Sheldrick, 2019)'
_computing_structure_solution 'SHELXT 2014/5 (Sheldrick, 2014)'
_diffrn_ambient_environment N~2~
_diffrn_ambient_temperature 100(2)
_diffrn_detector HPA
_diffrn_detector_area_resol_mean 10.0
_diffrn_detector_type 'HyPix Arc150'
_diffrn_measured_fraction_theta_full 0.993
_diffrn_measured_fraction_theta_max 1.000
_diffrn_measurement_details
;
 List of Runs (angles in degrees, time in seconds):
 --------------------------------------------------------------------------
  1  \w    -95.00 -60.80   0.60    3.00    --  -46.00 -48.00-103.67   57
  2  \w     16.00  64.60   0.60    3.00    --   58.30 -95.00  30.00   81
  3  \w   -117.00 -84.00   0.60    3.00    --  -70.00 -56.00-154.09   55
  4  \w   -120.00 -87.00   0.60    3.00    --  -74.00 -59.00  85.19   55
  5  \w    -92.00 -32.00   0.60    3.00    --  -76.30 112.00 120.00  100
  6  \w   -126.00 -93.00   0.60    3.00    --  -79.50-120.00-104.32   55
  7  \w   -125.00 -92.00   0.60    3.00    --  -79.50 -60.00 -86.42   55
  8  \w   -125.00 -92.00   0.60    3.00    --  -79.50 -60.00-118.59   55
  9  \w     98.00 134.60   0.60    3.00    --   85.25  42.00 -74.20   61
 10  \w     39.00  96.60   0.60    3.00    --   85.25-117.00 -94.01   96
 11  \w     41.00  92.00   0.60    3.00    --   85.25-103.00  36.64   85
 12  \w    104.00 131.00   0.60    3.00    --   85.25 113.00-169.65   45
 13  \w     97.00 130.00   0.60    3.00    --   85.25  61.00-123.05   55
 14  \w     38.00 101.00   0.60    3.00    --   85.25-128.00-118.40  105
 15  \w     45.00  87.00   0.60    3.00    --   85.25 -88.00  77.72   70
 16  \w     44.00  71.00   0.60    3.00    --   85.25 -73.00-110.38   45
 17  \w     99.00 132.60   0.60    3.00    --   85.25  51.00 132.93   56
 18  \w     98.00 134.60   0.60    3.00    --   85.25  43.00 113.77   61
 19  \w     96.00 135.60   0.60    3.00    --   85.25  35.00   7.12   66
 20  \w     96.00 132.00   0.60    3.00    --   85.25 127.00  62.11   60
 21  \w     43.00  91.00   0.60    3.00    --   85.25 -95.00 116.42   80
 22  \w     41.00  92.00   0.60    3.00    --   85.25-102.00   4.50   85
 23  \w     46.00  85.00   0.60    3.00    --   85.25 -83.00 149.58   65
 24  \w    105.00 129.60   0.60    3.00    --   85.25 111.00  57.17   41
 25  \w   -121.00 -91.60   0.60    3.00    --  -70.00 -38.00  27.04   49
;
_diffrn_measurement_device 'four-circle diffractometer'
_diffrn_measurement_device_type 'Rigaku XtaLAB Synergy-R'
_diffrn_measurement_method '\w scans'
_diffrn_orient_matrix_type
;
 CrysAlisPro convention (1999,Acta A55,543-557)
;
_diffrn_orient_matrix_UB_11 -0.0227612000
_diffrn_orient_matrix_UB_12 -0.0964804000
_diffrn_orient_matrix_UB_13 -0.0019424000
_diffrn_orient_matrix_UB_21 0.0606659000
_diffrn_orient_matrix_UB_22 -0.0069245000
_diffrn_orient_matrix_UB_23 -0.0310946000
_diffrn_orient_matrix_UB_31 0.0899269000
_diffrn_orient_matrix_UB_32 -0.0196265000
_diffrn_orient_matrix_UB_33 0.0204745000
_diffrn_radiation_monochromator 'multi-layer mirror'
_diffrn_radiation_probe x-ray
_diffrn_radiation_type CuK\a
_diffrn_radiation_wavelength 1.54184
_diffrn_radiation_xray_symbol K-L~2,3~
_diffrn_reflns_av_R_equivalents 0.0690
_diffrn_reflns_av_unetI/netI 0.0345
_diffrn_reflns_Laue_measured_fraction_full 0.993
_diffrn_reflns_Laue_measured_fraction_max 1.000
_diffrn_reflns_limit_h_max 16
_diffrn_reflns_limit_h_min -16
_diffrn_reflns_limit_k_max 19
_diffrn_reflns_limit_k_min -18
_diffrn_reflns_limit_l_max 50
_diffrn_reflns_limit_l_min -50
_diffrn_reflns_number 67929
_diffrn_reflns_point_group_measured_fraction_full 0.993
_diffrn_reflns_point_group_measured_fraction_max 1.000
_diffrn_reflns_theta_full 17.684
_diffrn_reflns_theta_max 70.075
_diffrn_reflns_theta_min 3.833
_diffrn_source 'rotating-anode X-ray tube'
_diffrn_source_type 'PhotonJet-R X-ray Source'
_exptl_absorpt_coefficient_mu 0.460
_exptl_absorpt_correction_T_max 1.000
_exptl_absorpt_correction_T_min 0.900
_exptl_absorpt_correction_type gaussian
_exptl_absorpt_process_details
;
 CrysAlisPro 1.171.42.68a (Rigaku Oxford Diffraction, 2022) Numerical 
 absorption correction based on gaussian integration over a multifaceted 
 crystal model Empirical absorption correction using spherical harmonics, 
 implemented in SCALE3 ABSPACK scaling algorithm.
;
_exptl_crystal_colour 'clear light colourless'
_exptl_crystal_density_diffrn 1.107
_exptl_crystal_description block
_exptl_crystal_F_000 3264
_exptl_crystal_preparation
;
 Crystalls were grown from saturated solution. For data collection the 
 crystal was immersed in a film of perfluoropolyether oil, mounted on a 
 polyimide loop and transferred to stream of cold nitrogen (Oxford Cryostream 
 800).
;
_exptl_crystal_recrystallization_method 'Re-crystallisation from solvent: benzene/pentane'
_exptl_crystal_size_max 0.120
_exptl_crystal_size_mid 0.100
_exptl_crystal_size_min 0.030
_refine_diff_density_max 0.264
_refine_diff_density_min -0.235
_refine_diff_density_rms 0.039
_refine_ls_extinction_method none
_refine_ls_goodness_of_fit_ref 1.073
_refine_ls_hydrogen_treatment mixed
_refine_ls_matrix_type full
_refine_ls_number_parameters 524
_refine_ls_number_reflns 8508
_refine_ls_number_restraints 9
_refine_ls_restrained_S_all 1.155
_refine_ls_R_factor_all 0.0595
_refine_ls_R_factor_gt 0.0463
_refine_ls_shift/su_max 0.005
_refine_ls_shift/su_mean 0.000
_refine_ls_structure_factor_coef Fsqd
_refine_ls_weighting_details
;
 w=1/[\s^2^(Fo^2^)+(0.0593P)^2^+3.0805P] where P=(Fo^2^+2Fc^2^)/3
;
_refine_ls_weighting_scheme calc
_refine_ls_wR_factor_gt 0.1211
_refine_ls_wR_factor_ref 0.1287
_reflns_Friedel_coverage 0.000
_reflns_number_gt 6808
_reflns_number_total 8508
_reflns_threshold_expression 'I > 2\s(I)'
_cod_data_source_file d3dt03787h2.cif
_cod_data_source_block MaDi263_MaDi_a_(DBA)H2
_cod_depositor_comments 'Adding full bibliography for 7714662--7714667.cif.'
_cod_database_code 7714662
_shelx_shelxl_version_number 2019/2
_shelx_space_group_comment
;
 The symmetry employed for this shelxl refinement is uniquely defined by the 
 following loop, which should always be used as a source of symmetry 
 information in preference to the above space-group names. They are only 
 intended as comments.
;
_shelx_estimated_absorpt_t_min 0.947
_shelx_estimated_absorpt_t_max 0.986

loop_
_space_group_symop_operation_xyz
'x, y, z'
'-x+1/2, -y, z+1/2'
'-x, y+1/2, -z+1/2'
'x+1/2, -y+1/2, -z'
'-x, -y, -z'
'x-1/2, y, -z-1/2'
'x, -y-1/2, z-1/2'
'-x-1/2, y-1/2, z'

loop_
_atom_site_label
_atom_site_type_symbol
_atom_site_fract_x
_atom_site_fract_y
_atom_site_fract_z
_atom_site_U_iso_or_equiv
_atom_site_adp_type
_atom_site_occupancy
_atom_site_site_symmetry_order
_atom_site_calc_flag
_atom_site_refinement_flags_posn
_atom_site_refinement_flags_adp
_atom_site_refinement_flags_occupancy
_atom_site_disorder_assembly
_atom_site_disorder_group
B1_1 B 0.29753(12) 0.36169(11) 0.39494(4) 0.0248(3) Uani 1 1 d . . . . .
H1_1 H 0.2498(13) 0.3230(11) 0.4118(4) 0.037 Uiso 1 1 d . U . . .
C2_1 C 0.28907(11) 0.32399(9) 0.35851(3) 0.0246(3) Uani 1 1 d . . . . .
C3_1 C 0.19950(11) 0.29702(10) 0.34658(4) 0.0288(3) Uani 1 1 d . . . . .
H3_1 H 0.145004 0.299728 0.360414 0.035 Uiso 1 1 calc R U . . .
C4_1 C 0.18775(12) 0.26663(11) 0.31536(4) 0.0340(4) Uani 1 1 d . . . . .
H4_1 H 0.126423 0.247472 0.308238 0.041 Uiso 1 1 calc R U . . .
C5_1 C 0.26566(13) 0.26428(11) 0.29462(4) 0.0362(4) Uani 1 1 d . . . . .
H5_1 H 0.258079 0.244331 0.273056 0.043 Uiso 1 1 calc R U . . .
C6_1 C 0.35460(12) 0.29116(10) 0.30548(4) 0.0313(4) Uani 1 1 d . . . . .
H6_1 H 0.407463 0.290422 0.290907 0.038 Uiso 1 1 calc R U . . .
C7_1 C 0.36974(11) 0.31974(10) 0.33751(4) 0.0270(3) Uani 1 1 d . . . . .
B8_1 B 0.47291(13) 0.34249(11) 0.34986(4) 0.0274(4) Uani 1 1 d . . . . .
C9_1 C 0.48698(11) 0.34234(9) 0.38726(4) 0.0267(3) Uani 1 1 d . . . . .
C10_1 C 0.57786(11) 0.32176(10) 0.40054(4) 0.0306(3) Uani 1 1 d . . . . .
H10_1 H 0.631514 0.315420 0.386497 0.037 Uiso 1 1 calc R U . . .
C11_1 C 0.59056(12) 0.31064(10) 0.43345(4) 0.0343(4) Uani 1 1 d . . . . .
H11_1 H 0.651869 0.295532 0.441865 0.041 Uiso 1 1 calc R U . . .
C12_1 C 0.51278(12) 0.32181(10) 0.45403(4) 0.0323(4) Uani 1 1 d . . . . .
H12_1 H 0.521049 0.315608 0.476730 0.039 Uiso 1 1 calc R U . . .
C13_1 C 0.42299(12) 0.34198(10) 0.44159(4) 0.0293(3) Uani 1 1 d . . . . .
H13_1 H 0.370462 0.348790 0.456069 0.035 Uiso 1 1 calc R U . . .
C14_1 C 0.40707(11) 0.35270(9) 0.40825(3) 0.0259(3) Uani 1 1 d . . . . .
C1_2 C 0.24663(10) 0.45721(9) 0.39380(3) 0.0237(3) Uani 1 1 d . . . . .
N2_2 N 0.18065(9) 0.48328(8) 0.41434(3) 0.0238(3) Uani 1 1 d . . . . .
C3_2 C 0.12116(11) 0.55956(10) 0.40213(4) 0.0300(3) Uani 1 1 d . . . . .
C4_2 C 0.19576(11) 0.60140(10) 0.38030(4) 0.0298(3) Uani 1 1 d . . . . .
H4A_2 H 0.234320 0.643734 0.392545 0.036 Uiso 1 1 calc R U . . .
H4B_2 H 0.164175 0.630899 0.361942 0.036 Uiso 1 1 calc R U . . .
C5_2 C 0.26026(11) 0.52751(10) 0.36800(3) 0.0266(3) Uani 1 1 d . . . . .
C6_2 C 0.08476(14) 0.61815(11) 0.42881(4) 0.0409(4) Uani 1 1 d . . . . .
H6A_2 H 0.041735 0.661384 0.419517 0.061 Uiso 1 1 calc R U . . .
H6B_2 H 0.139461 0.646602 0.439224 0.061 Uiso 1 1 calc R U . . .
H6C_2 H 0.049609 0.584258 0.444892 0.061 Uiso 1 1 calc R U . . .
C7_2 C 0.03533(12) 0.52413(11) 0.38330(5) 0.0383(4) Uani 1 1 d . . . . .
H7A_2 H 0.003846 0.570785 0.371484 0.057 Uiso 1 1 calc R U . . .
H7B_2 H -0.010595 0.498222 0.398406 0.057 Uiso 1 1 calc R U . . .
H7C_2 H 0.057679 0.480637 0.367939 0.057 Uiso 1 1 calc R U . . .
C8_2 C 0.36695(12) 0.55311(10) 0.36920(4) 0.0328(4) Uani 1 1 d . . . . .
H8A_2 H 0.406368 0.506144 0.360722 0.049 Uiso 1 1 calc R U . . .
H8B_2 H 0.385466 0.565007 0.391638 0.049 Uiso 1 1 calc R U . . .
H8C_2 H 0.377062 0.604511 0.356017 0.049 Uiso 1 1 calc R U . . .
C9_2 C 0.23439(13) 0.50473(11) 0.33288(4) 0.0345(4) Uani 1 1 d . . . . .
H9A_2 H 0.240852 0.555784 0.319250 0.052 Uiso 1 1 calc R U . . .
H9B_2 H 0.167897 0.483963 0.331971 0.052 Uiso 1 1 calc R U . . .
H9C_2 H 0.277923 0.459928 0.325030 0.052 Uiso 1 1 calc R U . . .
C1_3 C 0.16491(11) 0.44769(9) 0.44664(3) 0.0249(3) Uani 1 1 d . . . . .
C2_3 C 0.09861(11) 0.38128(10) 0.45195(4) 0.0272(3) Uani 1 1 d . . . . .
C3_3 C 0.08653(12) 0.35253(11) 0.48368(4) 0.0332(4) Uani 1 1 d . . . . .
H3_3 H 0.041328 0.308284 0.487920 0.040 Uiso 1 1 calc R U . . .
C4_3 C 0.13835(13) 0.38657(11) 0.50896(4) 0.0378(4) Uani 1 1 d . . . . .
H4_3 H 0.129985 0.364907 0.530256 0.045 Uiso 1 1 calc R U . . .
C5_3 C 0.20247(13) 0.45225(11) 0.50325(4) 0.0362(4) Uani 1 1 d . . . . .
H5_3 H 0.238012 0.475395 0.520836 0.043 Uiso 1 1 calc R U . . .
C6_3 C 0.21642(11) 0.48557(10) 0.47226(4) 0.0293(3) Uani 1 1 d . . . . .
C7_3 C 0.04104(11) 0.33764(10) 0.42556(4) 0.0296(3) Uani 1 1 d . . . . .
H7_3 H 0.058925 0.364189 0.404375 0.035 Uiso 1 1 calc R U . . .
C8_3 C -0.06721(12) 0.34994(12) 0.43066(4) 0.0386(4) Uani 1 1 d . . . . .
H8A_3 H -0.102093 0.328705 0.411677 0.058 Uiso 1 1 calc R U . . .
H8B_3 H -0.081122 0.410972 0.433685 0.058 Uiso 1 1 calc R U . . .
H8C_3 H -0.087698 0.318030 0.449883 0.058 Uiso 1 1 calc R U . . .
C9_3 C 0.06406(12) 0.24185(10) 0.42386(4) 0.0347(4) Uani 1 1 d . . . . .
H9A_3 H 0.033304 0.216939 0.404713 0.052 Uiso 1 1 calc R U . . .
H9B_3 H 0.039742 0.213377 0.443351 0.052 Uiso 1 1 calc R U . . .
H9C_3 H 0.133887 0.233909 0.422445 0.052 Uiso 1 1 calc R U . . .
C10_3 C 0.28436(12) 0.56191(10) 0.46890(4) 0.0308(3) Uani 1 1 d . . . . .
H10_3 H 0.280271 0.583367 0.446138 0.037 Uiso 1 1 calc R U . . .
C11_3 C 0.38881(12) 0.53742(11) 0.47574(4) 0.0348(4) Uani 1 1 d . . . . .
H11A_3 H 0.410663 0.495926 0.459532 0.052 Uiso 1 1 calc R U . . .
H11B_3 H 0.393473 0.511881 0.497343 0.052 Uiso 1 1 calc R U . . .
H11C_3 H 0.429306 0.588754 0.474731 0.052 Uiso 1 1 calc R U . . .
C12_3 C 0.25459(14) 0.63510(11) 0.49168(4) 0.0407(4) Uani 1 1 d . . . . .
H12A_3 H 0.289880 0.687259 0.485902 0.061 Uiso 1 1 calc R U . . .
H12B_3 H 0.269607 0.619249 0.514065 0.061 Uiso 1 1 calc R U . . .
H12C_3 H 0.185313 0.645452 0.489610 0.061 Uiso 1 1 calc R U . . .
C1_4 C 0.55674(11) 0.35699(10) 0.32374(4) 0.0291(3) Uani 1 1 d . . . . .
H1_4 H 0.525045 0.380713 0.303953 0.035 Uiso 1 1 calc R U . . .
N2_4 N 0.63553(9) 0.41880(8) 0.33263(3) 0.0294(3) Uani 1 1 d . . . . .
C3_4 C 0.73164(12) 0.38796(11) 0.32140(4) 0.0387(4) Uani 1 1 d . . . . .
C4_4 C 0.71582(12) 0.29085(11) 0.32185(5) 0.0381(4) Uani 1 1 d . . . . .
H4A_4 H 0.729726 0.267887 0.343683 0.046 Uiso 1 1 calc R U . . .
H4B_4 H 0.759655 0.262801 0.306216 0.046 Uiso 1 1 calc R U . . .
C5_4 C 0.61096(12) 0.27234(11) 0.31274(4) 0.0337(4) Uani 1 1 d . . . . .
C6_4 C 0.81116(13) 0.41268(14) 0.34483(6) 0.0549(6) Uani 1 1 d . . . . .
H6A_4 H 0.872097 0.387462 0.337649 0.082 Uiso 1 1 calc R U . . .
H6B_4 H 0.795389 0.391319 0.366493 0.082 Uiso 1 1 calc R U . . .
H6C_4 H 0.817269 0.475206 0.345480 0.082 Uiso 1 1 calc R U . . .
C7_4 C 0.76453(15) 0.41991(13) 0.28801(5) 0.0563(6) Uani 1 1 d . . . . .
H7A_4 H 0.719740 0.399385 0.271414 0.084 Uiso 1 1 calc R U . . .
H7B_4 H 0.829209 0.398034 0.283420 0.084 Uiso 1 1 calc R U . . .
H7C_4 H 0.765620 0.482689 0.287893 0.084 Uiso 1 1 calc R U . . .
C8_4 C 0.57638(13) 0.19063(11) 0.32982(4) 0.0395(4) Uani 1 1 d . . . . .
H8A_4 H 0.509715 0.178628 0.323556 0.059 Uiso 1 1 calc R U . . .
H8B_4 H 0.579897 0.198689 0.353306 0.059 Uiso 1 1 calc R U . . .
H8C_4 H 0.617444 0.142406 0.323504 0.059 Uiso 1 1 calc R U . . .
C9_4 C 0.60077(14) 0.25598(12) 0.27616(4) 0.0430(4) Uani 1 1 d . . . . .
H9A_4 H 0.614772 0.308890 0.264297 0.065 Uiso 1 1 calc R U . . .
H9B_4 H 0.534930 0.237423 0.271373 0.065 Uiso 1 1 calc R U . . .
H9C_4 H 0.646126 0.211218 0.269542 0.065 Uiso 1 1 calc R U . . .
C1_5 C 0.61406(11) 0.50951(10) 0.33223(4) 0.0285(3) Uani 1 1 d . . . . .
C2_5 C 0.57550(11) 0.55259(11) 0.30468(4) 0.0309(3) Uani 1 1 d . . . . .
C3_5 C 0.55108(12) 0.63869(11) 0.30689(4) 0.0334(4) Uani 1 1 d . . . . .
H3_5 H 0.523081 0.666122 0.288654 0.040 Uiso 1 1 calc R U . . .
C4_5 C 0.56615(12) 0.68550(11) 0.33464(4) 0.0344(4) Uani 1 1 d . . . . .
H4_5 H 0.548743 0.744298 0.335626 0.041 Uiso 1 1 calc R U . . .
C5_5 C 0.60691(11) 0.64547(10) 0.36092(4) 0.0319(4) Uani 1 1 d . . . . .
H5_5 H 0.619673 0.678021 0.379866 0.038 Uiso 1 1 calc R U . . .
C6_5 C 0.63009(11) 0.55847(10) 0.36061(4) 0.0283(3) Uani 1 1 d . . . . .
C7_5 C 0.55789(13) 0.51213(12) 0.27167(4) 0.0415(4) Uani 1 1 d . . . . .
H7_5 H 0.583191 0.452189 0.272403 0.050 Uiso 1 1 calc R U . . .
C8_5 C 0.61127(19) 0.55959(14) 0.24471(5) 0.0599(6) Uani 1 1 d . . . . .
H8A_5 H 0.602056 0.529258 0.224183 0.090 Uiso 1 1 calc R U . . .
H8B_5 H 0.680056 0.561964 0.249852 0.090 Uiso 1 1 calc R U . . .
H8C_5 H 0.585876 0.617955 0.242829 0.090 Uiso 1 1 calc R U . . .
C9_5 C 0.45052(16) 0.50738(15) 0.26419(5) 0.0551(6) Uani 1 1 d . . . . .
H9A_5 H 0.423547 0.565381 0.263707 0.083 Uiso 1 1 calc R U . . .
H9B_5 H 0.418025 0.473732 0.280966 0.083 Uiso 1 1 calc R U . . .
H9C_5 H 0.441015 0.479987 0.243097 0.083 Uiso 1 1 calc R U . . .
C10_5 C 0.66978(11) 0.52233(11) 0.39217(4) 0.0311(3) Uani 1 1 d . . . . .
H10_5 H 0.684272 0.460221 0.388785 0.037 Uiso 1 1 calc R U . . .
C11_5 C 0.59623(12) 0.52982(11) 0.41954(4) 0.0332(4) Uani 1 1 d . . . . .
H11A_5 H 0.582848 0.590427 0.423799 0.050 Uiso 1 1 calc R U . . .
H11B_5 H 0.622130 0.503027 0.439141 0.050 Uiso 1 1 calc R U . . .
H11C_5 H 0.536574 0.500802 0.413237 0.050 Uiso 1 1 calc R U . . .
C12_5 C 0.76351(12) 0.56754(12) 0.40229(4) 0.0389(4) Uani 1 1 d . . . . .
H12A_5 H 0.807875 0.569198 0.383871 0.058 Uiso 1 1 calc R U . . .
H12B_5 H 0.793342 0.536059 0.420188 0.058 Uiso 1 1 calc R U . . .
H12C_5 H 0.748972 0.626139 0.409261 0.058 Uiso 1 1 calc R U . . .

loop_
_atom_site_aniso_label
_atom_site_aniso_U_11
_atom_site_aniso_U_22
_atom_site_aniso_U_33
_atom_site_aniso_U_23
_atom_site_aniso_U_13
_atom_site_aniso_U_12
B1_1 0.0289(8) 0.0216(8) 0.0238(8) 0.0007(6) 0.0017(7) -0.0001(7)
C2_1 0.0294(7) 0.0188(7) 0.0257(7) 0.0016(6) -0.0013(6) 0.0016(6)
C3_1 0.0300(8) 0.0256(8) 0.0307(8) 0.0002(6) -0.0008(6) -0.0003(6)
C4_1 0.0335(9) 0.0339(9) 0.0348(8) -0.0023(7) -0.0067(7) -0.0042(7)
C5_1 0.0440(10) 0.0372(9) 0.0273(8) -0.0058(7) -0.0056(7) -0.0023(8)
C6_1 0.0354(9) 0.0320(9) 0.0266(8) -0.0029(6) 0.0017(6) 0.0004(7)
C7_1 0.0323(8) 0.0230(8) 0.0256(7) 0.0005(6) -0.0005(6) 0.0015(6)
B8_1 0.0322(9) 0.0204(8) 0.0296(9) 0.0001(7) 0.0005(7) 0.0030(7)
C9_1 0.0294(8) 0.0225(7) 0.0283(7) 0.0007(6) -0.0031(6) 0.0000(6)
C10_1 0.0303(8) 0.0268(8) 0.0347(8) 0.0008(7) -0.0016(7) 0.0007(7)
C11_1 0.0359(9) 0.0291(9) 0.0378(9) 0.0035(7) -0.0109(7) 0.0006(7)
C12_1 0.0449(9) 0.0247(8) 0.0274(7) 0.0030(6) -0.0085(7) -0.0009(7)
C13_1 0.0380(9) 0.0246(8) 0.0254(7) 0.0010(6) 0.0005(6) -0.0008(7)
C14_1 0.0333(8) 0.0192(7) 0.0251(7) 0.0012(6) -0.0014(6) -0.0001(6)
C1_2 0.0265(7) 0.0218(7) 0.0228(7) -0.0006(6) -0.0037(6) -0.0036(6)
N2_2 0.0263(6) 0.0199(6) 0.0250(6) 0.0018(5) 0.0007(5) -0.0004(5)
C3_2 0.0310(8) 0.0231(8) 0.0359(8) 0.0063(6) 0.0007(7) 0.0038(6)
C4_2 0.0334(8) 0.0229(8) 0.0331(8) 0.0033(6) -0.0014(7) -0.0010(6)
C5_2 0.0294(8) 0.0238(8) 0.0267(7) 0.0036(6) -0.0009(6) -0.0008(6)
C6_2 0.0462(10) 0.0299(9) 0.0465(10) 0.0048(8) 0.0115(8) 0.0121(8)
C7_2 0.0285(8) 0.0334(9) 0.0530(10) 0.0148(8) -0.0041(7) 0.0018(7)
C8_2 0.0320(8) 0.0269(8) 0.0395(9) 0.0076(7) 0.0041(7) -0.0025(7)
C9_2 0.0464(10) 0.0310(9) 0.0262(8) 0.0055(6) -0.0023(7) 0.0024(7)
C1_3 0.0293(7) 0.0220(7) 0.0234(7) 0.0017(6) 0.0041(6) 0.0028(6)
C2_3 0.0302(8) 0.0229(8) 0.0286(7) 0.0012(6) 0.0035(6) 0.0021(6)
C3_3 0.0380(9) 0.0285(8) 0.0331(8) 0.0038(7) 0.0075(7) -0.0047(7)
C4_3 0.0494(10) 0.0383(10) 0.0258(8) 0.0047(7) 0.0062(7) -0.0055(8)
C5_3 0.0447(10) 0.0393(10) 0.0245(8) -0.0024(7) 0.0013(7) -0.0066(8)
C6_3 0.0347(8) 0.0264(8) 0.0269(7) -0.0008(6) 0.0051(6) -0.0005(7)
C7_3 0.0308(8) 0.0259(8) 0.0319(8) 0.0032(6) 0.0010(6) -0.0027(6)
C8_3 0.0314(9) 0.0374(10) 0.0470(10) 0.0048(8) 0.0018(7) -0.0029(7)
C9_3 0.0378(9) 0.0276(8) 0.0386(9) 0.0003(7) -0.0003(7) -0.0043(7)
C10_3 0.0374(9) 0.0274(8) 0.0275(7) -0.0045(6) 0.0030(6) -0.0037(7)
C11_3 0.0389(9) 0.0308(9) 0.0347(8) -0.0030(7) 0.0019(7) -0.0061(7)
C12_3 0.0479(10) 0.0357(10) 0.0383(9) -0.0112(8) 0.0045(8) -0.0060(8)
C1_4 0.0302(8) 0.0273(8) 0.0298(8) -0.0006(6) 0.0015(6) 0.0005(6)
N2_4 0.0257(6) 0.0262(7) 0.0363(7) -0.0007(5) 0.0056(5) 0.0008(5)
C3_4 0.0314(9) 0.0332(9) 0.0514(10) -0.0051(8) 0.0110(8) 0.0027(7)
C4_4 0.0329(9) 0.0330(9) 0.0484(10) -0.0044(8) 0.0080(8) 0.0054(7)
C5_4 0.0356(9) 0.0284(9) 0.0371(9) -0.0052(7) 0.0072(7) 0.0024(7)
C6_4 0.0283(9) 0.0478(12) 0.0885(16) -0.0193(11) 0.0033(10) 0.0042(8)
C7_4 0.0530(12) 0.0428(11) 0.0732(14) -0.0011(10) 0.0336(11) -0.0003(9)
C8_4 0.0423(10) 0.0290(9) 0.0474(10) -0.0009(7) 0.0068(8) 0.0035(8)
C9_4 0.0469(10) 0.0415(10) 0.0406(9) -0.0104(8) 0.0119(8) 0.0008(8)
C1_5 0.0249(7) 0.0287(8) 0.0320(8) 0.0018(6) 0.0054(6) -0.0019(6)
C2_5 0.0297(8) 0.0329(9) 0.0302(8) 0.0028(6) 0.0060(6) -0.0047(7)
C3_5 0.0312(8) 0.0330(9) 0.0359(8) 0.0083(7) 0.0013(7) -0.0019(7)
C4_5 0.0334(9) 0.0253(8) 0.0444(9) 0.0033(7) 0.0039(7) -0.0011(7)
C5_5 0.0303(8) 0.0291(8) 0.0362(8) -0.0024(7) 0.0023(7) -0.0033(7)
C6_5 0.0236(7) 0.0282(8) 0.0329(8) 0.0011(6) 0.0029(6) -0.0023(6)
C7_5 0.0575(11) 0.0407(10) 0.0262(8) 0.0033(7) 0.0040(8) -0.0069(9)
C8_5 0.0921(17) 0.0516(13) 0.0360(10) 0.0060(9) 0.0194(11) -0.0071(12)
C9_5 0.0720(14) 0.0521(12) 0.0411(10) 0.0076(9) -0.0196(10) -0.0147(11)
C10_5 0.0290(8) 0.0310(9) 0.0332(8) 0.0002(7) -0.0005(6) 0.0007(7)
C11_5 0.0353(9) 0.0324(9) 0.0321(8) 0.0003(7) -0.0009(7) 0.0013(7)
C12_5 0.0315(9) 0.0455(10) 0.0396(9) -0.0007(8) -0.0045(7) -0.0023(8)

loop_
_atom_type_symbol
_atom_type_description
_atom_type_scat_dispersion_real
_atom_type_scat_dispersion_imag
_atom_type_scat_source
C C 0.0181 0.0091 'International Tables Vol C Tables 4.2.6.8 and 6.1.1.4'
H H 0.0000 0.0000 'International Tables Vol C Tables 4.2.6.8 and 6.1.1.4'
B B 0.0090 0.0039 'International Tables Vol C Tables 4.2.6.8 and 6.1.1.4'
N N 0.0311 0.0180 'International Tables Vol C Tables 4.2.6.8 and 6.1.1.4'

loop_
_exptl_crystal_face_index_h
_exptl_crystal_face_index_k
_exptl_crystal_face_index_l
_exptl_crystal_face_perp_dist
-1 -1 -1 0.0461
0 -1 1 0.0530
0 1 -1 0.0629
0 1 1 0.0523
0 -1 -1 0.0642
1 -1 1 0.0547
-1 1 0 0.0370
-1 1 1 0.0341
1 -1 -1 0.0616
0 0 1 0.0099
0 0 -1 0.0186
1 0 -1 0.0583
-1 0 1 0.0446
1 0 1 0.0577
-1 0 -1 0.0444
-1 -1 1 0.0458
1 1 0 0.0661
-1 -1 0 0.0464

loop_
_geom_angle_atom_site_label_1
_geom_angle_atom_site_label_2
_geom_angle_atom_site_label_3
_geom_angle
_geom_angle_site_symmetry_1
_geom_angle_site_symmetry_3
_geom_angle_publ_flag
C2_1 B1_1 C14_1 110.56(12) . . ?
C2_1 B1_1 C1_2 105.69(12) . . ?
C14_1 B1_1 C1_2 119.29(13) . . ?
C3_1 C2_1 C7_1 118.15(13) . . ?
C3_1 C2_1 B1_1 119.97(13) . . ?
C7_1 C2_1 B1_1 121.84(13) . . ?
C4_1 C3_1 C2_1 122.33(15) . . ?
C5_1 C4_1 C3_1 119.66(15) . . ?
C6_1 C5_1 C4_1 119.48(15) . . ?
C5_1 C6_1 C7_1 122.27(15) . . ?
C6_1 C7_1 C2_1 118.03(14) . . ?
C6_1 C7_1 B8_1 120.96(14) . . ?
C2_1 C7_1 B8_1 120.96(13) . . ?
C9_1 B8_1 C7_1 116.03(14) . . ?
C9_1 B8_1 C1_4 125.22(14) . . ?
C7_1 B8_1 C1_4 118.58(13) . . ?
C10_1 C9_1 C14_1 119.20(14) . . ?
C10_1 C9_1 B8_1 119.83(14) . . ?
C14_1 C9_1 B8_1 120.55(13) . . ?
C11_1 C10_1 C9_1 121.63(15) . . ?
C10_1 C11_1 C12_1 119.23(15) . . ?
C13_1 C12_1 C11_1 120.18(14) . . ?
C12_1 C13_1 C14_1 122.19(15) . . ?
C13_1 C14_1 C9_1 117.56(14) . . ?
C13_1 C14_1 B1_1 119.32(13) . . ?
C9_1 C14_1 B1_1 122.43(13) . . ?
N2_2 C1_2 C5_2 108.19(12) . . ?
N2_2 C1_2 B1_1 124.07(12) . . ?
C5_2 C1_2 B1_1 127.58(12) . . ?
C1_2 N2_2 C1_3 125.20(12) . . ?
C1_2 N2_2 C3_2 113.81(12) . . ?
C1_3 N2_2 C3_2 120.94(11) . . ?
C6_2 C3_2 C4_2 113.51(14) . . ?
C6_2 C3_2 C7_2 109.13(14) . . ?
C4_2 C3_2 C7_2 112.65(13) . . ?
C6_2 C3_2 N2_2 114.07(13) . . ?
C4_2 C3_2 N2_2 99.25(12) . . ?
C7_2 C3_2 N2_2 107.88(12) . . ?
C3_2 C4_2 C5_2 105.65(12) . . ?
C8_2 C5_2 C9_2 108.45(13) . . ?
C8_2 C5_2 C1_2 106.34(12) . . ?
C9_2 C5_2 C1_2 117.37(13) . . ?
C8_2 C5_2 C4_2 110.78(13) . . ?
C9_2 C5_2 C4_2 110.32(12) . . ?
C1_2 C5_2 C4_2 103.43(12) . . ?
C2_3 C1_3 C6_3 121.73(13) . . ?
C2_3 C1_3 N2_2 121.42(13) . . ?
C6_3 C1_3 N2_2 116.80(13) . . ?
C3_3 C2_3 C1_3 117.58(14) . . ?
C3_3 C2_3 C7_3 117.93(14) . . ?
C1_3 C2_3 C7_3 124.47(13) . . ?
C4_3 C3_3 C2_3 121.76(15) . . ?
C3_3 C4_3 C5_3 119.71(15) . . ?
C4_3 C5_3 C6_3 121.58(15) . . ?
C5_3 C6_3 C1_3 117.57(14) . . ?
C5_3 C6_3 C10_3 117.40(14) . . ?
C1_3 C6_3 C10_3 125.00(13) . . ?
C2_3 C7_3 C9_3 111.21(13) . . ?
C2_3 C7_3 C8_3 111.31(13) . . ?
C9_3 C7_3 C8_3 109.53(13) . . ?
C6_3 C10_3 C11_3 112.06(13) . . ?
C6_3 C10_3 C12_3 110.96(13) . . ?
C11_3 C10_3 C12_3 109.16(14) . . ?
N2_4 C1_4 C5_4 104.96(12) . . ?
N2_4 C1_4 B8_1 117.03(12) . . ?
C5_4 C1_4 B8_1 114.84(13) . . ?
C1_5 N2_4 C3_4 119.74(13) . . ?
C1_5 N2_4 C1_4 118.32(12) . . ?
C3_4 N2_4 C1_4 111.60(12) . . ?
N2_4 C3_4 C6_4 111.73(14) . . ?
N2_4 C3_4 C4_4 100.76(13) . . ?
C6_4 C3_4 C4_4 110.36(16) . . ?
N2_4 C3_4 C7_4 116.14(15) . . ?
C6_4 C3_4 C7_4 105.89(16) . . ?
C4_4 C3_4 C7_4 112.01(15) . . ?
C3_4 C4_4 C5_4 108.66(14) . . ?
C4_4 C5_4 C8_4 109.96(14) . . ?
C4_4 C5_4 C9_4 111.10(14) . . ?
C8_4 C5_4 C9_4 106.56(14) . . ?
C4_4 C5_4 C1_4 102.95(13) . . ?
C8_4 C5_4 C1_4 114.27(13) . . ?
C9_4 C5_4 C1_4 112.07(14) . . ?
C6_5 C1_5 C2_5 117.73(14) . . ?
C6_5 C1_5 N2_4 119.06(14) . . ?
C2_5 C1_5 N2_4 123.21(14) . . ?
C3_5 C2_5 C1_5 119.69(15) . . ?
C3_5 C2_5 C7_5 114.87(15) . . ?
C1_5 C2_5 C7_5 125.44(15) . . ?
C4_5 C3_5 C2_5 122.09(15) . . ?
C5_5 C4_5 C3_5 118.68(16) . . ?
C4_5 C5_5 C6_5 122.00(15) . . ?
C5_5 C6_5 C1_5 119.73(15) . . ?
C5_5 C6_5 C10_5 115.83(14) . . ?
C1_5 C6_5 C10_5 124.42(14) . . ?
C2_5 C7_5 C9_5 111.03(15) . . ?
C2_5 C7_5 C8_5 111.95(16) . . ?
C9_5 C7_5 C8_5 110.49(17) . . ?
C6_5 C10_5 C11_5 111.28(13) . . ?
C6_5 C10_5 C12_5 111.67(13) . . ?
C11_5 C10_5 C12_5 109.24(13) . . ?

loop_
_geom_bond_atom_site_label_1
_geom_bond_atom_site_label_2
_geom_bond_distance
_geom_bond_site_symmetry_2
_geom_bond_publ_flag
B1_1 C2_1 1.621(2) . ?
B1_1 C14_1 1.625(2) . ?
B1_1 C1_2 1.651(2) . ?
C2_1 C3_1 1.403(2) . ?
C2_1 C7_1 1.419(2) . ?
C3_1 C4_1 1.384(2) . ?
C4_1 C5_1 1.381(2) . ?
C5_1 C6_1 1.380(2) . ?
C6_1 C7_1 1.413(2) . ?
C7_1 B8_1 1.563(2) . ?
B8_1 C9_1 1.558(2) . ?
B8_1 C1_4 1.604(2) . ?
C9_1 C10_1 1.414(2) . ?
C9_1 C14_1 1.418(2) . ?
C10_1 C11_1 1.383(2) . ?
C11_1 C12_1 1.387(2) . ?
C12_1 C13_1 1.386(2) . ?
C13_1 C14_1 1.405(2) . ?
C1_2 N2_2 1.3141(19) . ?
C1_2 C5_2 1.542(2) . ?
N2_2 C1_3 1.4624(18) . ?
N2_2 C3_2 1.5349(19) . ?
C3_2 C6_2 1.519(2) . ?
C3_2 C4_2 1.522(2) . ?
C3_2 C7_2 1.528(2) . ?
C4_2 C5_2 1.547(2) . ?
C5_2 C8_2 1.536(2) . ?
C5_2 C9_2 1.537(2) . ?
C1_3 C2_3 1.404(2) . ?
C1_3 C6_3 1.408(2) . ?
C2_3 C3_3 1.396(2) . ?
C2_3 C7_3 1.515(2) . ?
C3_3 C4_3 1.376(2) . ?
C4_3 C5_3 1.379(2) . ?
C5_3 C6_3 1.396(2) . ?
C6_3 C10_3 1.527(2) . ?
C7_3 C9_3 1.531(2) . ?
C7_3 C8_3 1.531(2) . ?
C10_3 C11_3 1.527(2) . ?
C10_3 C12_3 1.537(2) . ?
C1_4 N2_4 1.505(2) . ?
C1_4 C5_4 1.588(2) . ?
N2_4 C1_5 1.447(2) . ?
N2_4 C3_4 1.494(2) . ?
C3_4 C6_4 1.519(3) . ?
C3_4 C4_4 1.532(2) . ?
C3_4 C7_4 1.537(3) . ?
C4_4 C5_4 1.533(2) . ?
C5_4 C8_4 1.535(2) . ?
C5_4 C9_4 1.539(2) . ?
C1_5 C6_5 1.417(2) . ?
C1_5 C2_5 1.427(2) . ?
C2_5 C3_5 1.389(2) . ?
C2_5 C7_5 1.523(2) . ?
C3_5 C4_5 1.376(2) . ?
C4_5 C5_5 1.375(2) . ?
C5_5 C6_5 1.396(2) . ?
C6_5 C10_5 1.524(2) . ?
C7_5 C9_5 1.526(3) . ?
C7_5 C8_5 1.530(2) . ?
C10_5 C11_5 1.529(2) . ?
C10_5 C12_5 1.539(2) . ?

loop_
_geom_torsion_atom_site_label_1
_geom_torsion_atom_site_label_2
_geom_torsion_atom_site_label_3
_geom_torsion_atom_site_label_4
_geom_torsion
_geom_torsion_site_symmetry_1
_geom_torsion_site_symmetry_2
_geom_torsion_site_symmetry_3
_geom_torsion_site_symmetry_4
_geom_torsion_publ_flag
C14_1 B1_1 C2_1 C3_1 157.36(13) . . . . ?
C1_2 B1_1 C2_1 C3_1 -72.25(16) . . . . ?
C14_1 B1_1 C2_1 C7_1 -24.74(19) . . . . ?
C1_2 B1_1 C2_1 C7_1 105.65(15) . . . . ?
C7_1 C2_1 C3_1 C4_1 0.1(2) . . . . ?
B1_1 C2_1 C3_1 C4_1 178.12(14) . . . . ?
C2_1 C3_1 C4_1 C5_1 -1.7(2) . . . . ?
C3_1 C4_1 C5_1 C6_1 0.9(3) . . . . ?
C4_1 C5_1 C6_1 C7_1 1.3(3) . . . . ?
C5_1 C6_1 C7_1 C2_1 -2.7(2) . . . . ?
C5_1 C6_1 C7_1 B8_1 174.85(15) . . . . ?
C3_1 C2_1 C7_1 C6_1 2.0(2) . . . . ?
B1_1 C2_1 C7_1 C6_1 -175.96(14) . . . . ?
C3_1 C2_1 C7_1 B8_1 -175.61(14) . . . . ?
B1_1 C2_1 C7_1 B8_1 6.5(2) . . . . ?
C6_1 C7_1 B8_1 C9_1 -159.58(14) . . . . ?
C2_1 C7_1 B8_1 C9_1 17.9(2) . . . . ?
C6_1 C7_1 B8_1 C1_4 15.9(2) . . . . ?
C2_1 C7_1 B8_1 C1_4 -166.53(14) . . . . ?
C7_1 B8_1 C9_1 C10_1 150.18(14) . . . . ?
C1_4 B8_1 C9_1 C10_1 -25.0(2) . . . . ?
C7_1 B8_1 C9_1 C14_1 -22.4(2) . . . . ?
C1_4 B8_1 C9_1 C14_1 162.46(15) . . . . ?
C14_1 C9_1 C10_1 C11_1 0.7(2) . . . . ?
B8_1 C9_1 C10_1 C11_1 -171.98(15) . . . . ?
C9_1 C10_1 C11_1 C12_1 -1.5(2) . . . . ?
C10_1 C11_1 C12_1 C13_1 1.4(2) . . . . ?
C11_1 C12_1 C13_1 C14_1 -0.6(2) . . . . ?
C12_1 C13_1 C14_1 C9_1 -0.2(2) . . . . ?
C12_1 C13_1 C14_1 B1_1 170.62(14) . . . . ?
C10_1 C9_1 C14_1 C13_1 0.2(2) . . . . ?
B8_1 C9_1 C14_1 C13_1 172.74(14) . . . . ?
C10_1 C9_1 C14_1 B1_1 -170.32(14) . . . . ?
B8_1 C9_1 C14_1 B1_1 2.3(2) . . . . ?
C2_1 B1_1 C14_1 C13_1 -149.99(13) . . . . ?
C1_2 B1_1 C14_1 C13_1 87.23(17) . . . . ?
C2_1 B1_1 C14_1 C9_1 20.33(19) . . . . ?
C1_2 B1_1 C14_1 C9_1 -102.45(17) . . . . ?
C2_1 B1_1 C1_2 N2_2 129.80(14) . . . . ?
C14_1 B1_1 C1_2 N2_2 -105.05(17) . . . . ?
C2_1 B1_1 C1_2 C5_2 -44.95(19) . . . . ?
C14_1 B1_1 C1_2 C5_2 80.19(18) . . . . ?
C5_2 C1_2 N2_2 C1_3 -162.45(13) . . . . ?
B1_1 C1_2 N2_2 C1_3 21.9(2) . . . . ?
C5_2 C1_2 N2_2 C3_2 15.07(16) . . . . ?
B1_1 C1_2 N2_2 C3_2 -160.55(13) . . . . ?
C1_2 N2_2 C3_2 C6_2 -149.93(14) . . . . ?
C1_3 N2_2 C3_2 C6_2 27.71(19) . . . . ?
C1_2 N2_2 C3_2 C4_2 -28.90(16) . . . . ?
C1_3 N2_2 C3_2 C4_2 148.74(13) . . . . ?
C1_2 N2_2 C3_2 C7_2 88.65(15) . . . . ?
C1_3 N2_2 C3_2 C7_2 -93.71(16) . . . . ?
C6_2 C3_2 C4_2 C5_2 151.07(13) . . . . ?
C7_2 C3_2 C4_2 C5_2 -84.27(15) . . . . ?
N2_2 C3_2 C4_2 C5_2 29.63(14) . . . . ?
N2_2 C1_2 C5_2 C8_2 122.07(13) . . . . ?
B1_1 C1_2 C5_2 C8_2 -62.50(18) . . . . ?
N2_2 C1_2 C5_2 C9_2 -116.39(15) . . . . ?
B1_1 C1_2 C5_2 C9_2 59.0(2) . . . . ?
N2_2 C1_2 C5_2 C4_2 5.32(15) . . . . ?
B1_1 C1_2 C5_2 C4_2 -179.25(13) . . . . ?
C3_2 C4_2 C5_2 C8_2 -136.60(13) . . . . ?
C3_2 C4_2 C5_2 C9_2 103.30(14) . . . . ?
C3_2 C4_2 C5_2 C1_2 -23.03(15) . . . . ?
C1_2 N2_2 C1_3 C2_3 -92.44(18) . . . . ?
C3_2 N2_2 C1_3 C2_3 90.20(17) . . . . ?
C1_2 N2_2 C1_3 C6_3 90.09(18) . . . . ?
C3_2 N2_2 C1_3 C6_3 -87.26(17) . . . . ?
C6_3 C1_3 C2_3 C3_3 -1.2(2) . . . . ?
N2_2 C1_3 C2_3 C3_3 -178.55(14) . . . . ?
C6_3 C1_3 C2_3 C7_3 -179.87(14) . . . . ?
N2_2 C1_3 C2_3 C7_3 2.8(2) . . . . ?
C1_3 C2_3 C3_3 C4_3 -1.0(2) . . . . ?
C7_3 C2_3 C3_3 C4_3 177.76(15) . . . . ?
C2_3 C3_3 C4_3 C5_3 1.6(3) . . . . ?
C3_3 C4_3 C5_3 C6_3 0.0(3) . . . . ?
C4_3 C5_3 C6_3 C1_3 -2.1(3) . . . . ?
C4_3 C5_3 C6_3 C10_3 176.27(16) . . . . ?
C2_3 C1_3 C6_3 C5_3 2.7(2) . . . . ?
N2_2 C1_3 C6_3 C5_3 -179.83(14) . . . . ?
C2_3 C1_3 C6_3 C10_3 -175.54(14) . . . . ?
N2_2 C1_3 C6_3 C10_3 1.9(2) . . . . ?
C3_3 C2_3 C7_3 C9_3 -59.71(19) . . . . ?
C1_3 C2_3 C7_3 C9_3 118.95(16) . . . . ?
C3_3 C2_3 C7_3 C8_3 62.71(19) . . . . ?
C1_3 C2_3 C7_3 C8_3 -118.63(17) . . . . ?
C5_3 C6_3 C10_3 C11_3 68.32(18) . . . . ?
C1_3 C6_3 C10_3 C11_3 -113.42(17) . . . . ?
C5_3 C6_3 C10_3 C12_3 -54.0(2) . . . . ?
C1_3 C6_3 C10_3 C12_3 124.26(17) . . . . ?
C9_1 B8_1 C1_4 N2_4 -35.2(2) . . . . ?
C7_1 B8_1 C1_4 N2_4 149.72(14) . . . . ?
C9_1 B8_1 C1_4 C5_4 88.54(19) . . . . ?
C7_1 B8_1 C1_4 C5_4 -86.53(17) . . . . ?
C5_4 C1_4 N2_4 C1_5 157.62(13) . . . . ?
B8_1 C1_4 N2_4 C1_5 -73.74(17) . . . . ?
C5_4 C1_4 N2_4 C3_4 12.59(16) . . . . ?
B8_1 C1_4 N2_4 C3_4 141.23(14) . . . . ?
C1_5 N2_4 C3_4 C6_4 70.1(2) . . . . ?
C1_4 N2_4 C3_4 C6_4 -145.45(15) . . . . ?
C1_5 N2_4 C3_4 C4_4 -172.73(14) . . . . ?
C1_4 N2_4 C3_4 C4_4 -28.26(17) . . . . ?
C1_5 N2_4 C3_4 C7_4 -51.5(2) . . . . ?
C1_4 N2_4 C3_4 C7_4 92.95(18) . . . . ?
N2_4 C3_4 C4_4 C5_4 33.87(18) . . . . ?
C6_4 C3_4 C4_4 C5_4 152.07(15) . . . . ?
C7_4 C3_4 C4_4 C5_4 -90.22(18) . . . . ?
C3_4 C4_4 C5_4 C8_4 -149.03(14) . . . . ?
C3_4 C4_4 C5_4 C9_4 93.26(17) . . . . ?
C3_4 C4_4 C5_4 C1_4 -26.87(17) . . . . ?
N2_4 C1_4 C5_4 C4_4 8.79(16) . . . . ?
B8_1 C1_4 C5_4 C4_4 -121.15(15) . . . . ?
N2_4 C1_4 C5_4 C8_4 127.99(14) . . . . ?
B8_1 C1_4 C5_4 C8_4 -2.0(2) . . . . ?
N2_4 C1_4 C5_4 C9_4 -110.67(15) . . . . ?
B8_1 C1_4 C5_4 C9_4 119.39(15) . . . . ?
C3_4 N2_4 C1_5 C6_5 -93.74(18) . . . . ?
C1_4 N2_4 C1_5 C6_5 124.12(15) . . . . ?
C3_4 N2_4 C1_5 C2_5 87.47(19) . . . . ?
C1_4 N2_4 C1_5 C2_5 -54.68(19) . . . . ?
C6_5 C1_5 C2_5 C3_5 -2.9(2) . . . . ?
N2_4 C1_5 C2_5 C3_5 175.89(14) . . . . ?
C6_5 C1_5 C2_5 C7_5 176.89(14) . . . . ?
N2_4 C1_5 C2_5 C7_5 -4.3(2) . . . . ?
C1_5 C2_5 C3_5 C4_5 2.5(2) . . . . ?
C7_5 C2_5 C3_5 C4_5 -177.35(15) . . . . ?
C2_5 C3_5 C4_5 C5_5 0.2(2) . . . . ?
C3_5 C4_5 C5_5 C6_5 -2.3(2) . . . . ?
C4_5 C5_5 C6_5 C1_5 1.8(2) . . . . ?
C4_5 C5_5 C6_5 C10_5 -176.82(14) . . . . ?
C2_5 C1_5 C6_5 C5_5 0.9(2) . . . . ?
N2_4 C1_5 C6_5 C5_5 -178.00(13) . . . . ?
C2_5 C1_5 C6_5 C10_5 179.34(14) . . . . ?
N2_4 C1_5 C6_5 C10_5 0.5(2) . . . . ?
C3_5 C2_5 C7_5 C9_5 -67.10(19) . . . . ?
C1_5 C2_5 C7_5 C9_5 113.08(19) . . . . ?
C3_5 C2_5 C7_5 C8_5 56.9(2) . . . . ?
C1_5 C2_5 C7_5 C8_5 -122.91(19) . . . . ?
C5_5 C6_5 C10_5 C11_5 62.02(18) . . . . ?
C1_5 C6_5 C10_5 C11_5 -116.51(16) . . . . ?
C5_5 C6_5 C10_5 C12_5 -60.33(18) . . . . ?
C1_5 C6_5 C10_5 C12_5 121.13(16) . . . . ?
